data_7710790
loop_
_publ_author_name
'Yuan, Liuzhong'
'Liu, Yujia'
'Sun, Wenting'
'Ye, Kaiqi'
'Dou, Chuandong'
'Wang, Yue'

_publ_section_title
;
 P&#xE001;O-containing dibenzopentaarenes: facile synthesis, structures
 and optoelectronic properties
;
_journal_name_full 'Dalton Transactions'
_journal_paper_doi 10.1039/D2DT01889F
_journal_year 2022
_chemical_formula_moiety 'C30 H26 Si2'
_chemical_formula_sum 'C30 H26 Si2'
_chemical_formula_weight 442.69
_space_group_crystal_system monoclinic
_space_group_IT_number 14
_space_group_name_Hall '-P 2ybc'
_space_group_name_H-M_alt 'P 1 21/c 1'
_atom_sites_solution_hydrogens difmap
_atom_sites_solution_primary iterative
_audit_block_doi 10.5517/ccdc.csd.cc292ssz
_audit_creation_date 2022-06-16
_audit_creation_method
;
Olex2 1.5
(compiled 2022.04.07 svn.rca3783a0 for OlexSys, GUI svn.r6498)
;
_audit_update_record
;
2022-07-07 deposited with the CCDC.	2022-07-13 downloaded from the CCDC.
;
_cell_angle_alpha 90
_cell_angle_beta 90.827(2)
_cell_angle_gamma 90
_cell_formula_units_Z 4
_cell_length_a 10.9249(6)
_cell_length_b 10.8562(7)
_cell_length_c 19.2499(12)
_cell_measurement_reflns_used 9865
_cell_measurement_temperature 100.0
_cell_measurement_theta_max 31.41
_cell_measurement_theta_min 2.80
_cell_volume 2282.9(2)
_computing_cell_refinement 'SAINT V8.40A (Bruker, 2019)'
_computing_data_reduction 'SAINT V8.40A (Bruker, 2019)'
_computing_molecular_graphics 'Olex2 1.5 (Dolomanov et al., 2009)'
_computing_publication_material 'Olex2 1.5 (Dolomanov et al., 2009)'
_computing_structure_refinement 'SHELXL 2018/3 (Sheldrick, 2015)'
_computing_structure_solution 'olex2.solve (Bourhis et al., 2015)'
_diffrn_ambient_temperature 100.0
_diffrn_measured_fraction_theta_full 0.997
_diffrn_measured_fraction_theta_max 0.998
_diffrn_measurement_device_type 'Bruker APEX-II CCD'
_diffrn_measurement_method '\f and \w scans'
_diffrn_radiation_type MoK\a
_diffrn_radiation_wavelength 0.71073
_diffrn_reflns_av_R_equivalents 0.0723
_diffrn_reflns_av_unetI/netI 0.0397
_diffrn_reflns_Laue_measured_fraction_full 0.997
_diffrn_reflns_Laue_measured_fraction_max 0.998
_diffrn_reflns_limit_h_max 16
_diffrn_reflns_limit_h_min -15
_diffrn_reflns_limit_k_max 15
_diffrn_reflns_limit_k_min -15
_diffrn_reflns_limit_l_max 28
_diffrn_reflns_limit_l_min -28
_diffrn_reflns_number 74620
_diffrn_reflns_point_group_measured_fraction_full 0.997
_diffrn_reflns_point_group_measured_fraction_max 0.998
_diffrn_reflns_theta_full 25.242
_diffrn_reflns_theta_max 31.521
_diffrn_reflns_theta_min 2.645
_diffrn_source_current 30.0
_diffrn_source_power 1.5
_diffrn_source_voltage 50.0
_diffrn_standards_number 0
_exptl_absorpt_coefficient_mu 0.172
_exptl_absorpt_correction_type none
_exptl_crystal_colour yellow
_exptl_crystal_colour_primary yellow
_exptl_crystal_density_diffrn 1.288
_exptl_crystal_description block
_exptl_crystal_F_000 936
_exptl_crystal_size_max 0.12
_exptl_crystal_size_mid 0.12
_exptl_crystal_size_min 0.11
_refine_diff_density_max 0.679
_refine_diff_density_min -0.472
_refine_diff_density_rms 0.078
_refine_ls_extinction_method none
_refine_ls_goodness_of_fit_ref 1.092
_refine_ls_hydrogen_treatment refall
_refine_ls_matrix_type full
_refine_ls_number_parameters 393
_refine_ls_number_reflns 7595
_refine_ls_number_restraints 2
_refine_ls_restrained_S_all 1.094
_refine_ls_R_factor_all 0.0802
_refine_ls_R_factor_gt 0.0515
_refine_ls_shift/su_max 0.001
_refine_ls_shift/su_mean 0.000
_refine_ls_structure_factor_coef Fsqd
_refine_ls_weighting_details 'w=1/[\s^2^(Fo^2^)+(0.0690P)^2^+1.9374P] where P=(Fo^2^+2Fc^2^)/3'
_refine_ls_weighting_scheme calc
_refine_ls_wR_factor_gt 0.1335
_refine_ls_wR_factor_ref 0.1565
_reflns_Friedel_coverage 0.000
_reflns_number_gt 5644
_reflns_number_total 7595
_reflns_threshold_expression 'I > 2\s(I)'
_cod_data_source_file d2dt01889f2.cif
_cod_data_source_block 1
_cod_database_code 7710790
_shelx_shelxl_version_number 2018/3
_shelx_space_group_comment
;
The symmetry employed for this shelxl refinement is uniquely defined
by the following loop, which should always be used as a source of
symmetry information in preference to the above space-group names.
They are only intended as comments.
;
_shelx_estimated_absorpt_t_max 0.981
_shelx_estimated_absorpt_t_min 0.980
_olex2_refinement_description
;
1. Restrained distances
 H9-H12
 2.1 with sigma of 0.02
 H21-H25
 2.1 with sigma of 0.02
;
_olex2_submission_special_instructions 'No special instructions were received'

loop_
_space_group_symop_operation_xyz
'x, y, z'
'-x, y+1/2, -z+1/2'
'-x, -y, -z'
'x, -y-1/2, z-1/2'

loop_
_atom_site_label
_atom_site_type_symbol
_atom_site_fract_x
_atom_site_fract_y
_atom_site_fract_z
_atom_site_U_iso_or_equiv
_atom_site_adp_type
_atom_site_occupancy
_atom_site_site_symmetry_order
_atom_site_calc_flag
_atom_site_refinement_flags_posn
_atom_site_refinement_flags_adp
_atom_site_refinement_flags_occupancy
_atom_site_disorder_assembly
_atom_site_disorder_group
Si1 Si 0.93098(4) 0.30714(4) 0.27258(2) 0.01593(11) Uani 1 1 d . . . . .
Si2 Si 0.55544(5) 0.75231(4) 0.34621(2) 0.01821(12) Uani 1 1 d . . . . .
C1 C 0.87496(14) 0.39414(14) 0.13431(8) 0.0151(3) Uani 1 1 d . . . . .
C2 C 0.93299(15) 0.30112(15) 0.17616(9) 0.0168(3) Uani 1 1 d . . . . .
C3 C 0.99788(17) 0.20717(16) 0.14476(10) 0.0213(3) Uani 1 1 d . . . . .
H3 H 1.040(2) 0.144(2) 0.1734(13) 0.030(6) Uiso 1 1 d . . . . .
C4 C 1.00997(17) 0.19916(17) 0.07196(10) 0.0231(4) Uani 1 1 d . . . . .
H4 H 1.059(2) 0.132(2) 0.0521(13) 0.030(6) Uiso 1 1 d . . . . .
C5 C 0.95770(16) 0.28876(17) 0.03122(9) 0.0208(3) Uani 1 1 d . . . . .
H5 H 0.964(2) 0.286(2) -0.0173(12) 0.019(5) Uiso 1 1 d . . . . .
C6 C 0.89094(15) 0.38748(15) 0.06035(9) 0.0173(3) Uani 1 1 d . . . . .
C7 C 0.84299(16) 0.48050(16) 0.01603(9) 0.0200(3) Uani 1 1 d . . . . .
H7 H 0.858(2) 0.475(2) -0.0328(13) 0.026(6) Uiso 1 1 d . . . . .
C8 C 0.77923(17) 0.57679(16) 0.04302(9) 0.0206(3) Uani 1 1 d . . . . .
H8 H 0.747(2) 0.643(2) 0.0149(12) 0.027(6) Uiso 1 1 d . . . . .
C9 C 0.75930(16) 0.58224(16) 0.11514(9) 0.0189(3) Uani 1 1 d . . . . .
H9 H 0.716(2) 0.653(2) 0.1282(10) 0.023(6) Uiso 1 1 d D . . . .
C10 C 0.80332(14) 0.49465(14) 0.16190(8) 0.0149(3) Uani 1 1 d . . . . .
C11 C 0.77251(14) 0.50886(14) 0.23706(8) 0.0145(3) Uani 1 1 d . . . . .
C12 C 0.69155(15) 0.60107(15) 0.25881(8) 0.0161(3) Uani 1 1 d . . . . .
H12 H 0.652(2) 0.656(2) 0.2270(10) 0.027(6) Uiso 1 1 d D . . . .
C13 C 0.65951(15) 0.62185(15) 0.32802(8) 0.0160(3) Uani 1 1 d . . . . .
C14 C 0.52723(16) 0.73877(16) 0.44043(9) 0.0182(3) Uani 1 1 d . . . . .
C15 C 0.44625(18) 0.82050(18) 0.47029(10) 0.0236(4) Uani 1 1 d . . . . .
H15 H 0.403(2) 0.883(2) 0.4421(13) 0.029(6) Uiso 1 1 d . . . . .
C16 C 0.42068(19) 0.81805(19) 0.54177(10) 0.0263(4) Uani 1 1 d . . . . .
H16 H 0.363(2) 0.877(2) 0.5591(13) 0.034(7) Uiso 1 1 d . . . . .
C17 C 0.47821(18) 0.73326(18) 0.58312(10) 0.0238(4) Uani 1 1 d . . . . .
H17 H 0.462(2) 0.728(3) 0.6328(15) 0.039(7) Uiso 1 1 d . . . . .
C18 C 0.56322(16) 0.64779(16) 0.55571(9) 0.0192(3) Uani 1 1 d . . . . .
C19 C 0.62215(17) 0.56364(18) 0.60100(9) 0.0222(3) Uani 1 1 d . . . . .
H19 H 0.603(2) 0.565(2) 0.6496(13) 0.027(6) Uiso 1 1 d . . . . .
C20 C 0.70606(17) 0.48258(18) 0.57582(9) 0.0230(3) Uani 1 1 d . . . . .
H20 H 0.748(2) 0.425(2) 0.6044(12) 0.026(6) Uiso 1 1 d . . . . .
C21 C 0.73140(16) 0.48094(17) 0.50444(9) 0.0204(3) Uani 1 1 d . . . . .
H21 H 0.794(2) 0.425(2) 0.4940(10) 0.025(6) Uiso 1 1 d D . . . .
C22 C 0.67526(15) 0.55893(15) 0.45644(8) 0.0162(3) Uani 1 1 d . . . . .
C23 C 0.58895(15) 0.64836(15) 0.48264(8) 0.0166(3) Uani 1 1 d . . . . .
C24 C 0.70608(14) 0.54478(15) 0.38125(8) 0.0152(3) Uani 1 1 d . . . . .
C25 C 0.78419(15) 0.44965(15) 0.35931(9) 0.0165(3) Uani 1 1 d . . . . .
H25 H 0.817(2) 0.393(2) 0.3910(10) 0.030(6) Uiso 1 1 d D . . . .
C26 C 0.81930(14) 0.43154(14) 0.29048(8) 0.0153(3) Uani 1 1 d . . . . .
C27 C 0.88242(19) 0.15784(17) 0.31171(10) 0.0237(4) Uani 1 1 d . . . . .
H27A H 0.807(3) 0.127(3) 0.2928(15) 0.047(8) Uiso 1 1 d . . . . .
H27B H 0.870(3) 0.169(3) 0.3599(16) 0.045(8) Uiso 1 1 d . . . . .
H27C H 0.945(3) 0.096(3) 0.3093(16) 0.053(9) Uiso 1 1 d . . . . .
C28 C 1.08440(18) 0.34995(18) 0.30816(11) 0.0251(4) Uani 1 1 d . . . . .
H28A H 1.111(2) 0.429(3) 0.2927(14) 0.036(7) Uiso 1 1 d . . . . .
H28B H 1.081(2) 0.352(3) 0.3579(15) 0.042(8) Uiso 1 1 d . . . . .
H28C H 1.147(3) 0.295(3) 0.2930(14) 0.040(7) Uiso 1 1 d . . . . .
C29 C 0.6306(2) 0.90269(19) 0.32639(12) 0.0331(5) Uani 1 1 d . . . . .
H29A H 0.707(3) 0.912(3) 0.3533(15) 0.045(8) Uiso 1 1 d . . . . .
H29B H 0.583(3) 0.970(3) 0.3337(17) 0.065(10) Uiso 1 1 d . . . . .
H29C H 0.651(3) 0.908(3) 0.2780(16) 0.044(8) Uiso 1 1 d . . . . .
C30 C 0.41175(19) 0.7377(2) 0.29338(10) 0.0277(4) Uani 1 1 d . . . . .
H30A H 0.346(3) 0.776(3) 0.3147(15) 0.046(8) Uiso 1 1 d . . . . .
H30B H 0.383(3) 0.653(3) 0.2897(17) 0.065(10) Uiso 1 1 d . . . . .
H30C H 0.422(3) 0.771(3) 0.2486(19) 0.067(10) Uiso 1 1 d . . . . .

loop_
_atom_site_aniso_label
_atom_site_aniso_U_11
_atom_site_aniso_U_22
_atom_site_aniso_U_33
_atom_site_aniso_U_23
_atom_site_aniso_U_13
_atom_site_aniso_U_12
Si1 0.0185(2) 0.0135(2) 0.0158(2) -0.00013(15) -0.00120(16) 0.00215(15)
Si2 0.0240(2) 0.0159(2) 0.0148(2) 0.00013(16) 0.00233(17) 0.00493(17)
C1 0.0152(7) 0.0133(7) 0.0169(7) -0.0013(5) 0.0000(5) -0.0003(5)
C2 0.0183(7) 0.0144(7) 0.0177(7) -0.0005(6) 0.0010(6) 0.0021(5)
C3 0.0233(8) 0.0188(8) 0.0218(8) -0.0019(6) 0.0005(6) 0.0052(6)
C4 0.0251(9) 0.0215(8) 0.0226(8) -0.0043(6) 0.0015(7) 0.0045(7)
C5 0.0219(8) 0.0234(8) 0.0173(8) -0.0038(6) 0.0026(6) 0.0010(6)
C6 0.0176(7) 0.0174(7) 0.0168(7) -0.0012(6) 0.0012(6) -0.0002(6)
C7 0.0241(8) 0.0207(8) 0.0151(7) 0.0012(6) 0.0009(6) 0.0001(6)
C8 0.0269(8) 0.0192(8) 0.0158(7) 0.0019(6) 0.0001(6) 0.0028(6)
C9 0.0240(8) 0.0158(7) 0.0169(7) 0.0012(6) 0.0006(6) 0.0037(6)
C10 0.0165(7) 0.0137(6) 0.0145(7) -0.0010(5) 0.0000(5) 0.0001(5)
C11 0.0156(7) 0.0137(6) 0.0142(7) -0.0010(5) -0.0001(5) -0.0007(5)
C12 0.0191(7) 0.0150(7) 0.0143(7) -0.0001(5) -0.0002(5) 0.0017(6)
C13 0.0174(7) 0.0164(7) 0.0143(7) -0.0003(5) 0.0003(5) 0.0007(5)
C14 0.0220(8) 0.0173(7) 0.0153(7) -0.0021(6) 0.0011(6) 0.0011(6)
C15 0.0278(9) 0.0233(8) 0.0197(8) -0.0038(7) 0.0024(7) 0.0057(7)
C16 0.0305(10) 0.0288(9) 0.0196(8) -0.0077(7) 0.0032(7) 0.0057(7)
C17 0.0269(9) 0.0280(9) 0.0166(8) -0.0061(7) 0.0014(6) -0.0007(7)
C18 0.0198(8) 0.0226(8) 0.0152(7) -0.0034(6) 0.0003(6) -0.0032(6)
C19 0.0254(8) 0.0280(9) 0.0131(7) -0.0010(6) -0.0010(6) -0.0033(7)
C20 0.0256(9) 0.0284(9) 0.0150(7) 0.0029(6) -0.0021(6) 0.0009(7)
C21 0.0212(8) 0.0241(8) 0.0161(7) 0.0019(6) -0.0005(6) 0.0026(6)
C22 0.0162(7) 0.0172(7) 0.0153(7) -0.0009(6) -0.0005(5) -0.0017(5)
C23 0.0180(7) 0.0179(7) 0.0140(7) -0.0032(6) -0.0002(5) -0.0024(6)
C24 0.0162(7) 0.0151(7) 0.0142(7) 0.0001(5) -0.0001(5) -0.0013(5)
C25 0.0180(7) 0.0155(7) 0.0160(7) 0.0002(5) -0.0016(6) -0.0002(6)
C26 0.0166(7) 0.0139(7) 0.0154(7) 0.0005(5) -0.0004(5) 0.0000(5)
C27 0.0306(9) 0.0167(8) 0.0237(9) 0.0025(6) 0.0000(7) 0.0016(7)
C28 0.0223(8) 0.0231(9) 0.0297(10) -0.0021(7) -0.0053(7) 0.0018(7)
C29 0.0538(14) 0.0184(9) 0.0275(10) 0.0011(7) 0.0117(9) -0.0003(9)
C30 0.0273(9) 0.0376(11) 0.0182(8) -0.0006(8) -0.0012(7) 0.0138(8)

loop_
_atom_type_symbol
_atom_type_description
_atom_type_scat_dispersion_real
_atom_type_scat_dispersion_imag
_atom_type_scat_source
C C 0.0033 0.0016 'International Tables Vol C Tables 4.2.6.8 and 6.1.1.4'
H H 0.0000 0.0000 'International Tables Vol C Tables 4.2.6.8 and 6.1.1.4'
Si Si 0.0817 0.0704 'International Tables Vol C Tables 4.2.6.8 and 6.1.1.4'

loop_
_geom_angle_atom_site_label_1
_geom_angle_atom_site_label_2
_geom_angle_atom_site_label_3
_geom_angle
_geom_angle_site_symmetry_1
_geom_angle_site_symmetry_3
_geom_angle_publ_flag
C2 Si1 C27 112.33(8) . . ?
C2 Si1 C28 110.67(9) . . ?
C26 Si1 C2 103.21(7) . . ?
C26 Si1 C27 111.43(8) . . ?
C26 Si1 C28 109.95(8) . . ?
C28 Si1 C27 109.15(9) . . ?
C13 Si2 C29 110.87(9) . . ?
C13 Si2 C30 110.24(9) . . ?
C14 Si2 C13 103.65(8) . . ?
C14 Si2 C29 110.45(9) . . ?
C14 Si2 C30 112.15(9) . . ?
C30 Si2 C29 109.39(11) . . ?
C2 C1 C6 117.49(14) . . ?
C2 C1 C10 124.16(15) . . ?
C6 C1 C10 118.34(14) . . ?
C1 C2 Si1 121.67(12) . . ?
C3 C2 Si1 118.37(13) . . ?
C3 C2 C1 119.88(15) . . ?
C2 C3 H3 120.2(14) . . ?
C2 C3 C4 122.27(16) . . ?
C4 C3 H3 117.5(14) . . ?
C3 C4 H4 119.4(15) . . ?
C5 C4 C3 118.72(16) . . ?
C5 C4 H4 121.8(15) . . ?
C4 C5 H5 120.7(14) . . ?
C4 C5 C6 121.57(16) . . ?
C6 C5 H5 117.7(14) . . ?
C5 C6 C1 120.02(15) . . ?
C5 C6 C7 119.25(15) . . ?
C7 C6 C1 120.71(15) . . ?
C6 C7 H7 119.0(15) . . ?
C8 C7 C6 120.23(16) . . ?
C8 C7 H7 120.8(15) . . ?
C7 C8 H8 123.0(14) . . ?
C7 C8 C9 119.64(16) . . ?
C9 C8 H8 117.4(14) . . ?
C8 C9 H9 112.6(12) . . ?
C10 C9 C8 123.50(16) . . ?
C10 C9 H9 123.9(12) . . ?
C1 C10 C11 124.19(14) . . ?
C9 C10 C1 117.49(15) . . ?
C9 C10 C11 118.32(14) . . ?
C12 C11 C10 120.85(14) . . ?
C12 C11 C26 115.36(14) . . ?
C26 C11 C10 123.79(14) . . ?
C11 C12 H12 122.7(12) . . ?
C13 C12 C11 124.45(15) . . ?
C13 C12 H12 112.9(12) . . ?
C12 C13 Si2 117.73(12) . . ?
C12 C13 C24 120.17(15) . . ?
C24 C13 Si2 122.10(12) . . ?
C15 C14 Si2 118.22(13) . . ?
C15 C14 C23 120.07(16) . . ?
C23 C14 Si2 121.70(12) . . ?
C14 C15 H15 121.2(14) . . ?
C14 C15 C16 122.06(17) . . ?
C16 C15 H15 116.8(14) . . ?
C15 C16 H16 117.9(16) . . ?
C17 C16 C15 119.12(17) . . ?
C17 C16 H16 123.0(16) . . ?
C16 C17 H17 121.5(16) . . ?
C16 C17 C18 121.49(17) . . ?
C18 C17 H17 117.0(16) . . ?
C17 C18 C23 119.91(16) . . ?
C19 C18 C17 119.23(16) . . ?
C19 C18 C23 120.86(16) . . ?
C18 C19 H19 119.3(15) . . ?
C20 C19 C18 120.04(16) . . ?
C20 C19 H19 120.7(15) . . ?
C19 C20 H20 122.9(14) . . ?
C19 C20 C21 119.88(17) . . ?
C21 C20 H20 117.2(14) . . ?
C20 C21 H21 111.8(12) . . ?
C22 C21 C20 123.44(17) . . ?
C22 C21 H21 124.7(13) . . ?
C21 C22 C23 117.40(15) . . ?
C21 C22 C24 118.46(15) . . ?
C23 C22 C24 124.13(14) . . ?
C14 C23 C18 117.35(15) . . ?
C14 C23 C22 124.31(15) . . ?
C18 C23 C22 118.34(15) . . ?
C13 C24 C22 123.82(14) . . ?
C25 C24 C13 115.49(14) . . ?
C25 C24 C22 120.69(14) . . ?
C24 C25 H25 121.3(13) . . ?
C26 C25 C24 124.26(15) . . ?
C26 C25 H25 114.5(13) . . ?
C11 C26 Si1 121.84(12) . . ?
C25 C26 Si1 117.93(12) . . ?
C25 C26 C11 120.21(14) . . ?
Si1 C27 H27A 113.3(18) . . ?
Si1 C27 H27B 109.1(18) . . ?
Si1 C27 H27C 112.4(19) . . ?
H27A C27 H27B 106(2) . . ?
H27A C27 H27C 110(3) . . ?
H27B C27 H27C 105(2) . . ?
Si1 C28 H28A 112.9(16) . . ?
Si1 C28 H28B 109.1(17) . . ?
Si1 C28 H28C 111.8(17) . . ?
H28A C28 H28B 108(2) . . ?
H28A C28 H28C 104(2) . . ?
H28B C28 H28C 111(2) . . ?
Si2 C29 H29A 110.6(17) . . ?
Si2 C29 H29B 114(2) . . ?
Si2 C29 H29C 111.3(17) . . ?
H29A C29 H29B 109(3) . . ?
H29A C29 H29C 107(2) . . ?
H29B C29 H29C 104(3) . . ?
Si2 C30 H30A 111.9(18) . . ?
Si2 C30 H30B 113(2) . . ?
Si2 C30 H30C 111(2) . . ?
H30A C30 H30B 101(3) . . ?
H30A C30 H30C 110(3) . . ?
H30B C30 H30C 110(3) . . ?

loop_
_geom_bond_atom_site_label_1
_geom_bond_atom_site_label_2
_geom_bond_distance
_geom_bond_site_symmetry_2
_geom_bond_publ_flag
Si1 C2 1.8577(17) . ?
Si1 C26 1.8556(16) . ?
Si1 C27 1.8675(19) . ?
Si1 C28 1.860(2) . ?
Si2 C13 1.8528(17) . ?
Si2 C14 1.8501(17) . ?
Si2 C29 1.869(2) . ?
Si2 C30 1.865(2) . ?
C1 C2 1.434(2) . ?
C1 C6 1.439(2) . ?
C1 C10 1.448(2) . ?
C2 C3 1.386(2) . ?
C3 H3 0.99(3) . ?
C3 C4 1.412(3) . ?
C4 H4 0.98(3) . ?
C4 C5 1.369(3) . ?
C5 H5 0.94(2) . ?
C5 C6 1.417(2) . ?
C6 C7 1.417(2) . ?
C7 H7 0.96(2) . ?
C7 C8 1.363(2) . ?
C8 H8 0.97(2) . ?
C8 C9 1.410(2) . ?
C9 H9 0.94(2) . ?
C9 C10 1.390(2) . ?
C10 C11 1.498(2) . ?
C11 C12 1.404(2) . ?
C11 C26 1.417(2) . ?
C12 H12 0.96(2) . ?
C12 C13 1.401(2) . ?
C13 C24 1.412(2) . ?
C14 C15 1.384(2) . ?
C14 C23 1.436(2) . ?
C15 H15 0.99(3) . ?
C15 C16 1.408(3) . ?
C16 H16 0.96(3) . ?
C16 C17 1.364(3) . ?
C17 H17 0.98(3) . ?
C17 C18 1.420(3) . ?
C18 C19 1.412(3) . ?
C18 C23 1.438(2) . ?
C19 H19 0.96(2) . ?
C19 C20 1.365(3) . ?
C20 H20 0.95(2) . ?
C20 C21 1.406(2) . ?
C21 H21 0.94(2) . ?
C21 C22 1.389(2) . ?
C22 C23 1.449(2) . ?
C22 C24 1.499(2) . ?
C24 C25 1.408(2) . ?
C25 H25 0.94(2) . ?
C25 C26 1.398(2) . ?
C27 H27A 0.95(3) . ?
C27 H27B 0.95(3) . ?
C27 H27C 0.96(3) . ?
C28 H28A 0.96(3) . ?
C28 H28B 0.96(3) . ?
C28 H28C 0.96(3) . ?
C29 H29A 0.98(3) . ?
C29 H29B 0.91(4) . ?
C29 H29C 0.96(3) . ?
C30 H30A 0.93(3) . ?
C30 H30B 0.97(4) . ?
C30 H30C 0.94(4) . ?

loop_
_geom_torsion_atom_site_label_1
_geom_torsion_atom_site_label_2
_geom_torsion_atom_site_label_3
_geom_torsion_atom_site_label_4
_geom_torsion
_geom_torsion_site_symmetry_1
_geom_torsion_site_symmetry_2
_geom_torsion_site_symmetry_3
_geom_torsion_site_symmetry_4
_geom_torsion_publ_flag
Si1 C2 C3 C4 -176.50(14) . . . . ?
Si2 C13 C24 C22 1.0(2) . . . . ?
Si2 C13 C24 C25 -179.92(12) . . . . ?
Si2 C14 C15 C16 -179.06(15) . . . . ?
Si2 C14 C23 C18 178.24(12) . . . . ?
Si2 C14 C23 C22 -1.4(2) . . . . ?
C1 C2 C3 C4 0.2(3) . . . . ?
C1 C6 C7 C8 -1.0(3) . . . . ?
C1 C10 C11 C12 -172.93(15) . . . . ?
C1 C10 C11 C26 5.9(2) . . . . ?
C2 Si1 C26 C11 -9.63(15) . . . . ?
C2 Si1 C26 C25 172.02(13) . . . . ?
C2 C1 C6 C5 2.6(2) . . . . ?
C2 C1 C6 C7 -175.93(15) . . . . ?
C2 C1 C10 C9 175.94(16) . . . . ?
C2 C1 C10 C11 -5.0(2) . . . . ?
C2 C3 C4 C5 1.3(3) . . . . ?
C3 C4 C5 C6 -0.9(3) . . . . ?
C4 C5 C6 C1 -1.1(3) . . . . ?
C4 C5 C6 C7 177.42(17) . . . . ?
C5 C6 C7 C8 -179.53(17) . . . . ?
C6 C1 C2 Si1 174.49(12) . . . . ?
C6 C1 C2 C3 -2.1(2) . . . . ?
C6 C1 C10 C9 -3.1(2) . . . . ?
C6 C1 C10 C11 175.99(14) . . . . ?
C6 C7 C8 C9 -1.1(3) . . . . ?
C7 C8 C9 C10 1.1(3) . . . . ?
C8 C9 C10 C1 1.0(3) . . . . ?
C8 C9 C10 C11 -178.11(16) . . . . ?
C9 C10 C11 C12 6.1(2) . . . . ?
C9 C10 C11 C26 -174.99(16) . . . . ?
C10 C1 C2 Si1 -4.5(2) . . . . ?
C10 C1 C2 C3 178.82(16) . . . . ?
C10 C1 C6 C5 -178.35(15) . . . . ?
C10 C1 C6 C7 3.2(2) . . . . ?
C10 C11 C12 C13 -178.91(15) . . . . ?
C10 C11 C26 Si1 2.9(2) . . . . ?
C10 C11 C26 C25 -178.84(15) . . . . ?
C11 C12 C13 Si2 177.73(13) . . . . ?
C11 C12 C13 C24 -2.3(3) . . . . ?
C12 C11 C26 Si1 -178.22(12) . . . . ?
C12 C11 C26 C25 0.1(2) . . . . ?
C12 C13 C24 C22 -179.03(15) . . . . ?
C12 C13 C24 C25 0.1(2) . . . . ?
C13 Si2 C14 C15 -176.65(14) . . . . ?
C13 Si2 C14 C23 4.78(16) . . . . ?
C13 C24 C25 C26 2.1(2) . . . . ?
C14 Si2 C13 C12 175.45(13) . . . . ?
C14 Si2 C13 C24 -4.55(16) . . . . ?
C14 C15 C16 C17 0.6(3) . . . . ?
C15 C14 C23 C18 -0.3(2) . . . . ?
C15 C14 C23 C22 -179.97(16) . . . . ?
C15 C16 C17 C18 0.1(3) . . . . ?
C16 C17 C18 C19 178.69(18) . . . . ?
C16 C17 C18 C23 -0.9(3) . . . . ?
C17 C18 C19 C20 -178.60(17) . . . . ?
C17 C18 C23 C14 1.0(2) . . . . ?
C17 C18 C23 C22 -179.37(16) . . . . ?
C18 C19 C20 C21 -1.6(3) . . . . ?
C19 C18 C23 C14 -178.59(16) . . . . ?
C19 C18 C23 C22 1.1(2) . . . . ?
C19 C20 C21 C22 0.2(3) . . . . ?
C20 C21 C22 C23 1.8(3) . . . . ?
C20 C21 C22 C24 -177.47(16) . . . . ?
C21 C22 C23 C14 177.27(16) . . . . ?
C21 C22 C23 C18 -2.4(2) . . . . ?
C21 C22 C24 C13 -177.01(16) . . . . ?
C21 C22 C24 C25 3.9(2) . . . . ?
C22 C24 C25 C26 -178.73(15) . . . . ?
C23 C14 C15 C16 -0.5(3) . . . . ?
C23 C18 C19 C20 0.9(3) . . . . ?
C23 C22 C24 C13 3.7(2) . . . . ?
C23 C22 C24 C25 -175.31(15) . . . . ?
C24 C22 C23 C14 -3.5(3) . . . . ?
C24 C22 C23 C18 176.86(15) . . . . ?
C24 C25 C26 Si1 176.10(13) . . . . ?
C24 C25 C26 C11 -2.3(2) . . . . ?
C26 Si1 C2 C1 10.48(15) . . . . ?
C26 Si1 C2 C3 -172.83(14) . . . . ?
C26 C11 C12 C13 2.1(2) . . . . ?
C27 Si1 C2 C1 130.62(14) . . . . ?
C27 Si1 C2 C3 -52.69(17) . . . . ?
C27 Si1 C26 C11 -130.39(14) . . . . ?
C27 Si1 C26 C25 51.27(15) . . . . ?
C28 Si1 C2 C1 -107.11(15) . . . . ?
C28 Si1 C2 C3 69.58(16) . . . . ?
C28 Si1 C26 C11 108.46(14) . . . . ?
C28 Si1 C26 C25 -69.88(15) . . . . ?
C29 Si2 C13 C12 -66.04(16) . . . . ?
C29 Si2 C13 C24 113.96(15) . . . . ?
C29 Si2 C14 C15 64.55(18) . . . . ?
C29 Si2 C14 C23 -114.03(16) . . . . ?
C30 Si2 C13 C12 55.25(16) . . . . ?
C30 Si2 C13 C24 -124.76(15) . . . . ?
C30 Si2 C14 C15 -57.75(17) . . . . ?
C30 Si2 C14 C23 123.68(15) . . . . ?
